data_7244359
loop_
_publ_author_name
'Dwivedi, Bhavna'
'Kumar, Sunil'
'Das, Dinabandhu'

_publ_section_title
;
 Selective inclusion of p-xylene by bis-hydrazone compounds
;
_journal_issue 6
_journal_name_full CrystEngComm
_journal_page_first 1161
_journal_page_last 1165
_journal_paper_doi 10.1039/D1CE01569A
_journal_volume 24
_journal_year 2022
_chemical_formula_sum 'C44 H38 Cl4 N4'
_chemical_formula_weight 764.58
_space_group_crystal_system monoclinic
_space_group_IT_number 14
_space_group_name_Hall '-P 2yn'
_space_group_name_H-M_alt 'P 1 21/n 1'
_atom_sites_solution_hydrogens geom
_audit_creation_method SHELXL-2018/3
_audit_update_record
;
2021-11-22 deposited with the CCDC.	2021-12-30 downloaded from the CCDC.
;
_cell_angle_alpha 90
_cell_angle_beta 109.329(2)
_cell_angle_gamma 90
_cell_formula_units_Z 2
_cell_length_a 15.4025(9)
_cell_length_b 5.8486(3)
_cell_length_c 22.1487(13)
_cell_measurement_reflns_used 9265
_cell_measurement_temperature 100(2)
_cell_measurement_theta_max 27.616
_cell_measurement_theta_min 2.803
_cell_volume 1882.76(18)
_computing_cell_refinement 'Bruker SAINT'
_computing_data_collection 'Bruker APEX3'
_computing_data_reduction 'Bruker SAINT'
_computing_molecular_graphics 'Xseed-2017 (Barbour, 2017)'
_computing_structure_refinement 'SHELXL-2018/3 (Sheldrick, 2018)'
_computing_structure_solution 'SHELXT 2018/2 (Sheldrick, 2018)'
_diffrn_ambient_temperature 100(2)
_diffrn_measured_fraction_theta_full 0.999
_diffrn_measured_fraction_theta_max 0.995
_diffrn_measurement_device_type 'Bruker APEX-III Photon-II detector'
_diffrn_measurement_method 'phi and omega scan'
_diffrn_radiation_type MoK\a
_diffrn_radiation_wavelength 0.71073
_diffrn_reflns_av_R_equivalents 0.0875
_diffrn_reflns_av_unetI/netI 0.0596
_diffrn_reflns_Laue_measured_fraction_full 0.999
_diffrn_reflns_Laue_measured_fraction_max 0.995
_diffrn_reflns_limit_h_max 20
_diffrn_reflns_limit_h_min -20
_diffrn_reflns_limit_k_max 7
_diffrn_reflns_limit_k_min -7
_diffrn_reflns_limit_l_max 29
_diffrn_reflns_limit_l_min -27
_diffrn_reflns_number 40648
_diffrn_reflns_point_group_measured_fraction_full 0.999
_diffrn_reflns_point_group_measured_fraction_max 0.995
_diffrn_reflns_theta_full 25.000
_diffrn_reflns_theta_max 28.297
_diffrn_reflns_theta_min 2.793
_diffrn_source microfocus
_exptl_absorpt_coefficient_mu 0.353
_exptl_absorpt_correction_T_max 0.7457
_exptl_absorpt_correction_T_min 0.6728
_exptl_absorpt_correction_type multi-scan
_exptl_absorpt_process_details SADABS
_exptl_crystal_colour 'light yellow'
_exptl_crystal_density_diffrn 1.349
_exptl_crystal_description Block
_exptl_crystal_F_000 796
_exptl_crystal_size_max 0.510
_exptl_crystal_size_mid 0.220
_exptl_crystal_size_min 0.110
_refine_diff_density_max 0.321
_refine_diff_density_min -0.320
_refine_diff_density_rms 0.071
_refine_ls_extinction_method none
_refine_ls_goodness_of_fit_ref 1.050
_refine_ls_hydrogen_treatment constr
_refine_ls_matrix_type full
_refine_ls_number_parameters 237
_refine_ls_number_reflns 4645
_refine_ls_number_restraints 0
_refine_ls_restrained_S_all 1.050
_refine_ls_R_factor_all 0.0812
_refine_ls_R_factor_gt 0.0456
_refine_ls_shift/su_max 0.001
_refine_ls_shift/su_mean 0.000
_refine_ls_structure_factor_coef Fsqd
_refine_ls_weighting_details 'w=1/[\s^2^(Fo^2^)+(0.0264P)^2^+1.7546P] where P=(Fo^2^+2Fc^2^)/3'
_refine_ls_weighting_scheme calc
_refine_ls_wR_factor_gt 0.0854
_refine_ls_wR_factor_ref 0.0956
_reflns_Friedel_coverage 0.000
_reflns_number_gt 3330
_reflns_number_total 4645
_reflns_threshold_expression 'I > 2\s(I)'
_cod_data_source_file d1ce01569a2.cif
_cod_data_source_block Chloro
_cod_original_sg_symbol_H-M 'P 21/n'
_cod_database_code 7244359
_shelx_shelxl_version_number 2018/3
_shelx_space_group_comment
;
The symmetry employed for this shelxl refinement is uniquely defined
by the following loop, which should always be used as a source of
symmetry information in preference to the above space-group names.
They are only intended as comments.
;
_shelx_estimated_absorpt_t_min 0.841
_shelx_estimated_absorpt_t_max 0.962

loop_
_space_group_symop_operation_xyz
'x, y, z'
'-x+1/2, y+1/2, -z+1/2'
'-x, -y, -z'
'x-1/2, -y-1/2, z-1/2'

loop_
_atom_site_label
_atom_site_type_symbol
_atom_site_fract_x
_atom_site_fract_y
_atom_site_fract_z
_atom_site_U_iso_or_equiv
_atom_site_adp_type
_atom_site_occupancy
_atom_site_site_symmetry_order
_atom_site_calc_flag
_atom_site_refinement_flags_posn
_atom_site_refinement_flags_adp
_atom_site_refinement_flags_occupancy
_atom_site_disorder_assembly
_atom_site_disorder_group
Cl1 Cl 0.50250(3) -0.00822(9) 0.88734(2) 0.01943(13) Uani 1 1 d . . . . .
Cl2 Cl 0.37571(3) 0.80506(8) 0.46128(2) 0.01863(13) Uani 1 1 d . . . . .
N1 N 0.17186(11) 0.0273(3) 0.60427(8) 0.0137(4) Uani 1 1 d . . . . .
N2 N 0.11685(11) 0.0503(3) 0.54004(8) 0.0142(4) Uani 1 1 d . . . . .
C14 C 0.03291(13) -0.0012(3) 0.53202(9) 0.0133(4) Uani 1 1 d . . . . .
H14 H 0.014285 -0.040271 0.567532 0.016 Uiso 1 1 calc R U . . .
C11 C 0.33656(13) 0.6084(3) 0.50541(9) 0.0126(4) Uani 1 1 d . . . . .
C8 C 0.27674(12) 0.3000(3) 0.57756(9) 0.0122(4) Uani 1 1 d . . . . .
C10 C 0.38803(13) 0.4142(3) 0.52821(9) 0.0145(4) Uani 1 1 d . . . . .
H10 H 0.442814 0.385595 0.518686 0.017 Uiso 1 1 calc R U . . .
C1 C 0.24892(13) 0.1378(3) 0.61949(9) 0.0127(4) Uani 1 1 d . . . . .
C2 C 0.31312(12) 0.1006(3) 0.68512(9) 0.0117(4) Uani 1 1 d . . . . .
C13 C 0.22536(13) 0.4951(3) 0.55289(9) 0.0147(4) Uani 1 1 d . . . . .
H13 H 0.169139 0.521301 0.560709 0.018 Uiso 1 1 calc R U . . .
C6 C 0.43594(13) 0.2341(3) 0.77791(10) 0.0150(4) Uani 1 1 d . . . . .
H6 H 0.479637 0.347898 0.798647 0.018 Uiso 1 1 calc R U . . .
C9 C 0.35854(13) 0.2625(3) 0.56508(9) 0.0144(4) Uani 1 1 d . . . . .
H9 H 0.394428 0.130855 0.582142 0.017 Uiso 1 1 calc R U . . .
C12 C 0.25521(13) 0.6512(3) 0.51715(9) 0.0152(4) Uani 1 1 d . . . . .
H12 H 0.220526 0.785255 0.500939 0.018 Uiso 1 1 calc R U . . .
C3 C 0.30824(13) -0.1003(3) 0.71833(10) 0.0142(4) Uani 1 1 d . . . . .
H3 H 0.264272 -0.214153 0.698069 0.017 Uiso 1 1 calc R U . . .
C7 C 0.37825(13) 0.2653(3) 0.71575(10) 0.0141(4) Uani 1 1 d . . . . .
H7 H 0.383022 0.401059 0.693534 0.017 Uiso 1 1 calc R U . . .
C15 C 0.18264(13) 1.1402(3) 0.31722(10) 0.0156(4) Uani 1 1 d . . . . .
C4 C 0.36654(13) -0.1348(3) 0.78015(10) 0.0153(4) Uani 1 1 d . . . . .
H4 H 0.363818 -0.272369 0.802240 0.018 Uiso 1 1 calc R U . . .
C19 C 0.11613(13) 1.0747(3) 0.20337(10) 0.0163(4) Uani 1 1 d . . . . .
H19 H 0.104893 1.127535 0.160899 0.020 Uiso 1 1 calc R U . . .
C16 C 0.14921(13) 0.9275(3) 0.32690(10) 0.0154(4) Uani 1 1 d . . . . .
H16 H 0.160170 0.874722 0.369344 0.018 Uiso 1 1 calc R U . . .
C5 C 0.42902(13) 0.0350(3) 0.80932(9) 0.0140(4) Uani 1 1 d . . . . .
C20 C 0.16602(13) 1.2104(3) 0.25442(10) 0.0158(4) Uani 1 1 d . . . . .
H20 H 0.189192 1.353602 0.246349 0.019 Uiso 1 1 calc R U . . .
C17 C 0.10027(13) 0.7911(3) 0.27595(10) 0.0160(4) Uani 1 1 d . . . . .
H17 H 0.078612 0.646073 0.284014 0.019 Uiso 1 1 calc R U . . .
C18 C 0.08231(13) 0.8628(3) 0.21327(10) 0.0156(4) Uani 1 1 d . . . . .
C21 C 0.23455(14) 1.2891(4) 0.37282(10) 0.0219(5) Uani 1 1 d . . . . .
H21A H 0.300178 1.251150 0.386282 0.033 Uiso 1 1 calc R U . . .
H21B H 0.211405 1.263042 0.408477 0.033 Uiso 1 1 calc R U . . .
H21C H 0.225885 1.450036 0.359924 0.033 Uiso 1 1 calc R U . . .
C22 C 0.02713(15) 0.7148(4) 0.15819(11) 0.0236(5) Uani 1 1 d . . . . .
H22A H 0.041421 0.553567 0.169049 0.035 Uiso 1 1 calc R U . . .
H22B H 0.042763 0.753247 0.119965 0.035 Uiso 1 1 calc R U . . .
H22C H -0.038650 0.741362 0.149770 0.035 Uiso 1 1 calc R U . . .

loop_
_atom_site_aniso_label
_atom_site_aniso_U_11
_atom_site_aniso_U_22
_atom_site_aniso_U_33
_atom_site_aniso_U_23
_atom_site_aniso_U_13
_atom_site_aniso_U_12
Cl1 0.0200(3) 0.0220(3) 0.0134(3) 0.0016(2) 0.0015(2) 0.0016(2)
Cl2 0.0220(3) 0.0165(2) 0.0195(3) 0.0038(2) 0.0098(2) 0.0015(2)
N1 0.0113(8) 0.0155(9) 0.0126(9) -0.0021(7) 0.0015(7) 0.0019(7)
N2 0.0118(8) 0.0158(9) 0.0124(9) -0.0013(7) 0.0003(7) 0.0002(7)
C14 0.0136(9) 0.0100(9) 0.0156(10) -0.0015(8) 0.0039(8) 0.0009(8)
C11 0.0156(10) 0.0126(10) 0.0087(10) -0.0018(8) 0.0027(8) -0.0020(8)
C8 0.0109(9) 0.0131(10) 0.0105(10) -0.0016(8) 0.0006(8) -0.0012(8)
C10 0.0138(10) 0.0165(10) 0.0131(11) -0.0012(8) 0.0042(8) 0.0011(8)
C1 0.0124(9) 0.0113(9) 0.0148(11) -0.0015(8) 0.0049(8) 0.0025(8)
C2 0.0096(9) 0.0137(10) 0.0119(10) -0.0006(8) 0.0040(8) 0.0022(8)
C13 0.0123(9) 0.0172(10) 0.0142(10) -0.0021(8) 0.0039(8) 0.0013(8)
C6 0.0112(9) 0.0151(10) 0.0174(11) -0.0016(8) 0.0027(9) -0.0015(8)
C9 0.0116(9) 0.0143(10) 0.0155(11) 0.0005(8) 0.0021(8) 0.0021(8)
C12 0.0167(10) 0.0131(10) 0.0144(11) -0.0002(8) 0.0031(9) 0.0040(8)
C3 0.0122(9) 0.0142(10) 0.0172(11) -0.0011(8) 0.0061(9) -0.0023(8)
C7 0.0144(10) 0.0113(10) 0.0170(11) 0.0005(8) 0.0059(9) 0.0002(8)
C15 0.0113(9) 0.0148(10) 0.0192(11) -0.0009(8) 0.0030(9) 0.0038(8)
C4 0.0160(10) 0.0145(10) 0.0169(11) 0.0026(8) 0.0074(9) 0.0006(8)
C19 0.0170(10) 0.0158(10) 0.0155(11) 0.0036(8) 0.0045(9) 0.0030(8)
C16 0.0150(10) 0.0153(10) 0.0147(11) 0.0039(8) 0.0032(9) 0.0043(8)
C5 0.0117(9) 0.0195(11) 0.0110(10) -0.0011(8) 0.0038(8) 0.0027(8)
C20 0.0142(10) 0.0109(10) 0.0230(12) 0.0010(8) 0.0069(9) 0.0005(8)
C17 0.0123(9) 0.0122(10) 0.0232(12) 0.0022(9) 0.0056(9) 0.0003(8)
C18 0.0134(10) 0.0140(10) 0.0180(11) -0.0018(8) 0.0033(9) 0.0017(8)
C21 0.0202(11) 0.0183(11) 0.0225(12) -0.0049(9) 0.0008(10) 0.0006(9)
C22 0.0254(12) 0.0190(11) 0.0208(12) -0.0034(9) -0.0001(10) -0.0027(9)

loop_
_atom_type_symbol
_atom_type_description
_atom_type_scat_dispersion_real
_atom_type_scat_dispersion_imag
_atom_type_scat_source
C C 0.0033 0.0016 'International Tables Vol C Tables 4.2.6.8 and 6.1.1.4'
H H 0.0000 0.0000 'International Tables Vol C Tables 4.2.6.8 and 6.1.1.4'
N N 0.0061 0.0033 'International Tables Vol C Tables 4.2.6.8 and 6.1.1.4'
Cl Cl 0.1484 0.1585 'International Tables Vol C Tables 4.2.6.8 and 6.1.1.4'

loop_
_geom_angle_atom_site_label_1
_geom_angle_atom_site_label_2
_geom_angle_atom_site_label_3
_geom_angle
_geom_angle_site_symmetry_1
_geom_angle_site_symmetry_3
_geom_angle_publ_flag
C1 N1 N2 114.28(16) . . ?
C14 N2 N1 111.21(16) . . ?
N2 C14 C14 118.8(2) . 3_556 ?
N2 C14 H14 120.6 . . ?
C14 C14 H14 120.6 3_556 . ?
C10 C11 C12 121.71(18) . . ?
C10 C11 Cl2 119.00(15) . . ?
C12 C11 Cl2 119.29(15) . . ?
C13 C8 C9 119.00(18) . . ?
C13 C8 C1 121.61(17) . . ?
C9 C8 C1 119.32(17) . . ?
C9 C10 C11 118.91(18) . . ?
C9 C10 H10 120.5 . . ?
C11 C10 H10 120.5 . . ?
N1 C1 C2 116.09(17) . . ?
N1 C1 C8 125.80(18) . . ?
C2 C1 C8 118.10(16) . . ?
C7 C2 C3 118.59(18) . . ?
C7 C2 C1 121.06(18) . . ?
C3 C2 C1 120.33(17) . . ?
C12 C13 C8 120.78(18) . . ?
C12 C13 H13 119.6 . . ?
C8 C13 H13 119.6 . . ?
C5 C6 C7 118.86(18) . . ?
C5 C6 H6 120.6 . . ?
C7 C6 H6 120.6 . . ?
C10 C9 C8 120.78(18) . . ?
C10 C9 H9 119.6 . . ?
C8 C9 H9 119.6 . . ?
C13 C12 C11 118.79(18) . . ?
C13 C12 H12 120.6 . . ?
C11 C12 H12 120.6 . . ?
C4 C3 C2 120.84(18) . . ?
C4 C3 H3 119.6 . . ?
C2 C3 H3 119.6 . . ?
C6 C7 C2 121.05(19) . . ?
C6 C7 H7 119.5 . . ?
C2 C7 H7 119.5 . . ?
C16 C15 C20 117.64(19) . . ?
C16 C15 C21 121.03(19) . . ?
C20 C15 C21 121.33(19) . . ?
C3 C4 C5 118.77(19) . . ?
C3 C4 H4 120.6 . . ?
C5 C4 H4 120.6 . . ?
C20 C19 C18 121.1(2) . . ?
C20 C19 H19 119.4 . . ?
C18 C19 H19 119.4 . . ?
C17 C16 C15 121.31(19) . . ?
C17 C16 H16 119.3 . . ?
C15 C16 H16 119.3 . . ?
C6 C5 C4 121.86(19) . . ?
C6 C5 Cl1 119.31(15) . . ?
C4 C5 Cl1 118.81(16) . . ?
C19 C20 C15 121.01(19) . . ?
C19 C20 H20 119.5 . . ?
C15 C20 H20 119.5 . . ?
C16 C17 C18 121.07(19) . . ?
C16 C17 H17 119.5 . . ?
C18 C17 H17 119.5 . . ?
C17 C18 C19 117.80(19) . . ?
C17 C18 C22 120.54(18) . . ?
C19 C18 C22 121.65(19) . . ?
C15 C21 H21A 109.5 . . ?
C15 C21 H21B 109.5 . . ?
H21A C21 H21B 109.5 . . ?
C15 C21 H21C 109.5 . . ?
H21A C21 H21C 109.5 . . ?
H21B C21 H21C 109.5 . . ?
C18 C22 H22A 109.5 . . ?
C18 C22 H22B 109.5 . . ?
H22A C22 H22B 109.5 . . ?
C18 C22 H22C 109.5 . . ?
H22A C22 H22C 109.5 . . ?
H22B C22 H22C 109.5 . . ?

loop_
_geom_bond_atom_site_label_1
_geom_bond_atom_site_label_2
_geom_bond_distance
_geom_bond_site_symmetry_2
_geom_bond_publ_flag
Cl1 C5 1.742(2) . ?
Cl2 C11 1.741(2) . ?
N1 C1 1.294(2) . ?
N1 N2 1.401(2) . ?
N2 C14 1.281(2) . ?
C14 C14 1.445(4) 3_556 ?
C14 H14 0.9500 . ?
C11 C10 1.381(3) . ?
C11 C12 1.384(3) . ?
C8 C13 1.393(3) . ?
C8 C9 1.394(3) . ?
C8 C1 1.487(3) . ?
C10 C9 1.381(3) . ?
C10 H10 0.9500 . ?
C1 C2 1.479(3) . ?
C2 C7 1.394(3) . ?
C2 C3 1.401(3) . ?
C13 C12 1.383(3) . ?
C13 H13 0.9500 . ?
C6 C5 1.379(3) . ?
C6 C7 1.381(3) . ?
C6 H6 0.9500 . ?
C9 H9 0.9500 . ?
C12 H12 0.9500 . ?
C3 C4 1.381(3) . ?
C3 H3 0.9500 . ?
C7 H7 0.9500 . ?
C15 C16 1.390(3) . ?
C15 C20 1.391(3) . ?
C15 C21 1.504(3) . ?
C4 C5 1.385(3) . ?
C4 H4 0.9500 . ?
C19 C20 1.387(3) . ?
C19 C18 1.389(3) . ?
C19 H19 0.9500 . ?
C16 C17 1.384(3) . ?
C16 H16 0.9500 . ?
C20 H20 0.9500 . ?
C17 C18 1.388(3) . ?
C17 H17 0.9500 . ?
C18 C22 1.508(3) . ?
C21 H21A 0.9800 . ?
C21 H21B 0.9800 . ?
C21 H21C 0.9800 . ?
C22 H22A 0.9800 . ?
C22 H22B 0.9800 . ?
C22 H22C 0.9800 . ?
